data_4021937
loop_
_publ_author_name
'Rosa M. Claramunt'
'Pilar Cornago'
'Ver\'onica Torres'
'Elena Pinilla'
'M. Rosario Torres'
'Andr\'e Samat'
'Vladimir Lokshin'
'Magali Val\'es'
'Jos\'e Elguero'

_publ_section_title
;
 The Structure of Pyrazoles in the Solid State: A Combined
 CPMAS, NMR, and Crystallographic Study
;
_journal_name_full 'Journal of Organic Chemistry'
_journal_page_first 6881
_journal_page_last 6891
_journal_paper_doi 10.1021/jo0609935
_journal_volume 71
_journal_year 2006
_chemical_formula_sum 'C17 H13 F3 N2'
_chemical_formula_weight 302.29
_chemical_name_systematic
; 
 ? 
;
_space_group_IT_number 14
_symmetry_cell_setting monoclinic
_symmetry_space_group_name_Hall '-P 2ybc'
_symmetry_space_group_name_H-M 'P 1 21/c 1'
_atom_sites_solution_hydrogens geom
_atom_sites_solution_primary direct
_atom_sites_solution_secondary difmap
_audit_creation_method SHELXL-97
_cell_angle_alpha 90.00
_cell_angle_beta 103.880(2)
_cell_angle_gamma 90.00
_cell_formula_units_Z 4
_cell_length_a 12.1905(12)
_cell_length_b 5.1933(5)
_cell_length_c 23.579(2)
_cell_measurement_temperature 293(2)
_cell_volume 1449.2(2)
_computing_cell_refinement 'Bruker SMART'
_computing_data_collection 'Bruker SMART'
_computing_data_reduction 'Bruker SHELXTL'
_computing_molecular_graphics 'Bruker SHELXTL'
_computing_publication_material 'Bruker SHELXTL'
_computing_structure_refinement 'SHELXL-97 (Sheldrick, 1997)'
_computing_structure_solution 'SHELXS-97 (Sheldrick, 1990)'
_diffrn_ambient_temperature 293(2)
_diffrn_measured_fraction_theta_full 0.915
_diffrn_measured_fraction_theta_max 0.915
_diffrn_measurement_device_type 'CCD area detector'
_diffrn_measurement_method 'phi and omega scans'
_diffrn_radiation_monochromator graphite
_diffrn_radiation_source 'fine-focus sealed tube'
_diffrn_radiation_type MoK\a
_diffrn_radiation_wavelength 0.71073
_diffrn_reflns_av_R_equivalents 0.0440
_diffrn_reflns_av_sigmaI/netI 0.0492
_diffrn_reflns_limit_h_max 15
_diffrn_reflns_limit_h_min -14
_diffrn_reflns_limit_k_max 7
_diffrn_reflns_limit_k_min -6
_diffrn_reflns_limit_l_max 30
_diffrn_reflns_limit_l_min -29
_diffrn_reflns_number 8664
_diffrn_reflns_theta_full 28.85
_diffrn_reflns_theta_max 28.85
_diffrn_reflns_theta_min 1.72
_exptl_absorpt_coefficient_mu 0.110
_exptl_absorpt_correction_type none
_exptl_crystal_colour colorless
_exptl_crystal_density_diffrn 1.386
_exptl_crystal_density_method 'not measured'
_exptl_crystal_description prismatic
_exptl_crystal_F_000 624
_exptl_crystal_size_max 0.36
_exptl_crystal_size_mid 0.32
_exptl_crystal_size_min 0.11
_refine_diff_density_max 0.249
_refine_diff_density_min -0.235
_refine_diff_density_rms 0.033
_refine_ls_extinction_method none
_refine_ls_goodness_of_fit_ref 0.930
_refine_ls_hydrogen_treatment mixed
_refine_ls_matrix_type full
_refine_ls_number_parameters 238
_refine_ls_number_reflns 3456
_refine_ls_number_restraints 0
_refine_ls_restrained_S_all 0.930
_refine_ls_R_factor_all 0.0815
_refine_ls_R_factor_gt 0.0436
_refine_ls_shift/su_max 0.037
_refine_ls_shift/su_mean 0.004
_refine_ls_structure_factor_coef Fsqd
_refine_ls_weighting_details 'calc w=1/[\s^2^(Fo^2^)+(0.0631P)^2^+0.0000P] where P=(Fo^2^+2Fc^2^)/3'
_refine_ls_weighting_scheme calc
_refine_ls_wR_factor_gt 0.1102
_refine_ls_wR_factor_ref 0.1240
_reflns_number_gt 1901
_reflns_number_total 3456
_reflns_threshold_expression >2sigma(I)
_cod_data_source_file jo0609935si20060707_120409_2.cif
_cod_depositor_comments
;
The following automatic conversions were performed:
'_symmetry_cell_setting' value 'Monoclinic' changed to 'monoclinic'
according to '/home/saulius/struct/CIF-dictionaries/cif_core.dic'
dictionary named 'cif_core.dic' version 2.4.1 from 2010-06-29.

Automatic conversion script
Id: cif_fix_enum 1527 2010-12-29 10:47:43Z saulius 
;
_cod_original_sg_symbol_H-M 'P 21/c'
_cod_database_code 4021937

loop_
_symmetry_equiv_pos_as_xyz
'x, y, z'
'-x, y+1/2, -z+1/2'
'-x, -y, -z'
'x, -y-1/2, z-1/2'

loop_
_atom_site_label
_atom_site_type_symbol
_atom_site_fract_x
_atom_site_fract_y
_atom_site_fract_z
_atom_site_U_iso_or_equiv
_atom_site_adp_type
_atom_site_occupancy
_atom_site_symmetry_multiplicity
_atom_site_calc_flag
C3 C 0.41099(13) 0.6137(3) 0.37706(7) 0.0461(4) Uani 1 1 d
C4 C 0.33854(14) 0.8223(4) 0.37574(7) 0.0523(4) Uani 1 1 d
C5 C 0.33089(12) 0.8559(3) 0.43279(7) 0.0442(4) Uani 1 1 d
C6 C 0.44789(15) 0.4971(4) 0.32720(8) 0.0585(5) Uani 1 1 d
C7 C 0.27397(13) 1.0442(3) 0.46304(7) 0.0457(4) Uani 1 1 d
C8 C 0.31853(15) 1.0878(4) 0.52269(7) 0.0549(5) Uani 1 1 d
C9 C 0.27038(17) 1.2641(4) 0.55336(8) 0.0642(5) Uani 1 1 d
C10 C 0.17773(17) 1.4031(4) 0.52486(9) 0.0702(6) Uani 1 1 d
C11 C 0.13270(16) 1.3642(4) 0.46593(9) 0.0652(5) Uani 1 1 d
C12 C 0.17790(13) 1.1851(3) 0.43398(7) 0.0507(4) Uani 1 1 d
C13 C 0.12619(16) 1.1497(5) 0.36908(8) 0.0633(5) Uani 1 1 d
H13A H 0.1248(16) 0.967(4) 0.3604(8) 0.080 Uiso 1 1 d
H13B H 0.1750(16) 1.236(4) 0.3454(9) 0.080 Uiso 1 1 d
C14 C 0.00703(14) 1.2494(4) 0.34678(7) 0.0542(4) Uani 1 1 d
C15 C -0.08408(17) 1.1288(4) 0.36069(9) 0.0652(5) Uani 1 1 d
C16 C -0.19319(18) 1.2148(5) 0.33867(10) 0.0723(6) Uani 1 1 d
C17 C -0.21282(17) 1.4231(5) 0.30237(9) 0.0684(6) Uani 1 1 d
C18 C -0.12420(18) 1.5471(4) 0.28797(8) 0.0676(5) Uani 1 1 d
C19 C -0.01447(16) 1.4620(4) 0.30981(8) 0.0617(5) Uani 1 1 d
F1 F 0.36249(11) 0.3907(3) 0.28861(5) 0.1009(5) Uani 1 1 d
F2 F 0.49357(13) 0.6661(3) 0.29837(6) 0.1073(5) Uani 1 1 d
F3 F 0.52361(11) 0.3118(3) 0.34323(5) 0.0948(5) Uani 1 1 d
N1 N 0.39742(12) 0.6699(3) 0.46300(6) 0.0535(4) Uani 1 1 d
N2 N 0.44738(11) 0.5186(3) 0.43025(6) 0.0550(4) Uani 1 1 d
H1 H 0.4129(17) 0.643(4) 0.5012(9) 0.080 Uiso 1 1 d
H4 H 0.3039(17) 0.923(4) 0.3424(9) 0.080 Uiso 1 1 d
H8 H 0.3871(16) 0.995(4) 0.5433(8) 0.080 Uiso 1 1 d
H9 H 0.3033(17) 1.279(4) 0.5950(10) 0.080 Uiso 1 1 d
H10 H 0.1459(17) 1.520(4) 0.5450(9) 0.080 Uiso 1 1 d
H11 H 0.0674(17) 1.463(4) 0.4458(9) 0.080 Uiso 1 1 d
H15 H -0.0713(16) 0.982(4) 0.3842(8) 0.080 Uiso 1 1 d
H16 H -0.2549(17) 1.124(4) 0.3491(9) 0.080 Uiso 1 1 d
H17 H -0.2904(17) 1.485(4) 0.2862(8) 0.080 Uiso 1 1 d
H18 H -0.1370(16) 1.706(4) 0.2638(9) 0.080 Uiso 1 1 d
H19 H 0.0501(18) 1.549(4) 0.3005(9) 0.080 Uiso 1 1 d

loop_
_atom_site_aniso_label
_atom_site_aniso_U_11
_atom_site_aniso_U_22
_atom_site_aniso_U_33
_atom_site_aniso_U_23
_atom_site_aniso_U_13
_atom_site_aniso_U_12
C3 0.0405(8) 0.0541(10) 0.0430(9) 0.0004(8) 0.0088(7) 0.0018(7)
C4 0.0538(10) 0.0610(11) 0.0408(9) 0.0062(8) 0.0087(8) 0.0134(8)
C5 0.0404(8) 0.0492(10) 0.0416(8) 0.0035(7) 0.0075(7) 0.0015(7)
C6 0.0512(10) 0.0717(13) 0.0533(11) -0.0040(10) 0.0139(9) 0.0070(10)
C7 0.0456(9) 0.0505(10) 0.0416(8) -0.0017(7) 0.0117(7) -0.0023(8)
C8 0.0550(10) 0.0649(12) 0.0441(9) -0.0013(9) 0.0106(8) -0.0007(9)
C9 0.0651(12) 0.0829(14) 0.0458(10) -0.0139(10) 0.0157(9) -0.0101(11)
C10 0.0625(12) 0.0871(15) 0.0644(12) -0.0281(11) 0.0219(10) 0.0008(11)
C11 0.0552(11) 0.0780(14) 0.0621(12) -0.0158(10) 0.0135(9) 0.0107(10)
C12 0.0463(9) 0.0585(11) 0.0473(9) -0.0057(8) 0.0111(8) 0.0030(8)
C13 0.0557(11) 0.0810(14) 0.0497(10) -0.0076(10) 0.0059(8) 0.0186(10)
C14 0.0524(10) 0.0633(11) 0.0444(9) -0.0082(9) 0.0066(8) 0.0116(9)
C15 0.0674(13) 0.0660(13) 0.0627(12) 0.0061(10) 0.0165(10) 0.0103(10)
C16 0.0545(12) 0.0892(16) 0.0729(13) -0.0041(12) 0.0149(10) -0.0002(11)
C17 0.0557(12) 0.0896(15) 0.0555(11) -0.0047(11) 0.0044(9) 0.0183(11)
C18 0.0727(13) 0.0734(14) 0.0534(11) 0.0057(10) 0.0089(10) 0.0210(11)
C19 0.0593(11) 0.0689(13) 0.0563(11) -0.0026(10) 0.0125(9) 0.0044(10)
F1 0.0765(8) 0.1495(13) 0.0720(8) -0.0492(8) 0.0087(6) -0.0021(8)
F2 0.1511(13) 0.0989(10) 0.1011(10) 0.0011(8) 0.0874(10) -0.0055(9)
F3 0.0950(9) 0.1129(10) 0.0791(8) -0.0047(7) 0.0259(7) 0.0502(8)
N1 0.0572(9) 0.0634(10) 0.0397(7) 0.0077(7) 0.0109(7) 0.0140(7)
N2 0.0548(8) 0.0630(9) 0.0478(8) 0.0048(7) 0.0137(7) 0.0141(7)

loop_
_atom_type_symbol
_atom_type_description
_atom_type_scat_dispersion_real
_atom_type_scat_dispersion_imag
_atom_type_scat_source
C C 0.0033 0.0016 'International Tables Vol C Tables 4.2.6.8 and 6.1.1.4'
H H 0.0000 0.0000 'International Tables Vol C Tables 4.2.6.8 and 6.1.1.4'
N N 0.0061 0.0033 'International Tables Vol C Tables 4.2.6.8 and 6.1.1.4'
F F 0.0171 0.0103 'International Tables Vol C Tables 4.2.6.8 and 6.1.1.4'

loop_
_geom_angle_atom_site_label_1
_geom_angle_atom_site_label_2
_geom_angle_atom_site_label_3
_geom_angle
N2 C3 C4 112.23(14)
N2 C3 C6 120.16(14)
C4 C3 C6 127.61(15)
C5 C4 C3 105.49(15)
C5 C4 H4 127.8(12)
C3 C4 H4 126.7(12)
N1 C5 C4 104.54(14)
N1 C5 C7 120.74(13)
C4 C5 C7 134.65(15)
F2 C6 F1 106.47(15)
F2 C6 F3 106.28(14)
F1 C6 F3 105.75(16)
F2 C6 C3 112.57(15)
F1 C6 C3 112.07(14)
F3 C6 C3 113.16(15)
C8 C7 C12 118.74(15)
C8 C7 C5 118.57(15)
C12 C7 C5 122.67(14)
C7 C8 C9 121.47(17)
C7 C8 H8 119.8(11)
C9 C8 H8 118.7(12)
C8 C9 C10 119.68(18)
C8 C9 H9 117.3(12)
C10 C9 H9 123.0(12)
C9 C10 C11 119.85(18)
C9 C10 H10 119.8(13)
C11 C10 H10 120.3(13)
C10 C11 C12 121.93(18)
C10 C11 H11 119.8(12)
C12 C11 H11 118.3(12)
C7 C12 C11 118.31(15)
C7 C12 C13 121.44(14)
C11 C12 C13 120.23(16)
C12 C13 C14 116.13(14)
C12 C13 H13A 108.2(12)
C14 C13 H13A 107.1(12)
C12 C13 H13B 110.1(12)
C14 C13 H13B 107.4(12)
H13A C13 H13B 107.5(16)
C15 C14 C19 117.83(17)
C15 C14 C13 121.46(18)
C19 C14 C13 120.67(18)
C14 C15 C16 121.4(2)
C14 C15 H15 118.8(12)
C16 C15 H15 119.8(12)
C17 C16 C15 120.0(2)
C17 C16 H16 121.0(12)
C15 C16 H16 119.0(12)
C18 C17 C16 119.9(2)
C18 C17 H17 119.5(12)
C16 C17 H17 120.6(12)
C17 C18 C19 120.5(2)
C17 C18 H18 120.5(11)
C19 C18 H18 118.9(11)
C14 C19 C18 120.4(2)
C14 C19 H19 117.9(12)
C18 C19 H19 121.7(12)
C5 N1 N2 114.36(13)
C5 N1 H1 127.2(13)
N2 N1 H1 118.4(13)
C3 N2 N1 103.38(12)

loop_
_geom_bond_atom_site_label_1
_geom_bond_atom_site_label_2
_geom_bond_distance
C3 N2 1.3216(19)
C3 C4 1.393(2)
C3 C6 1.485(2)
C4 C5 1.382(2)
C4 H4 0.95(2)
C5 N1 1.350(2)
C5 C7 1.478(2)
C6 F2 1.313(2)
C6 F1 1.328(2)
C6 F3 1.324(2)
C7 C8 1.399(2)
C7 C12 1.411(2)
C8 C9 1.382(3)
C8 H8 0.985(19)
C9 C10 1.372(3)
C9 H9 0.97(2)
C10 C11 1.381(3)
C10 H10 0.91(2)
C11 C12 1.391(2)
C11 H11 0.97(2)
C12 C13 1.520(2)
C13 C14 1.513(2)
C13 H13A 0.97(2)
C13 H13B 1.01(2)
C14 C15 1.381(3)
C14 C19 1.392(3)
C15 C16 1.381(3)
C15 H15 0.93(2)
C16 C17 1.365(3)
C16 H16 0.97(2)
C17 C18 1.368(3)
C17 H17 0.98(2)
C18 C19 1.385(3)
C18 H18 1.00(2)
C19 H19 0.98(2)
N1 N2 1.3455(19)
N1 H1 0.89(2)

loop_
_geom_hbond_atom_site_label_D
_geom_hbond_atom_site_label_H
_geom_hbond_atom_site_label_A
_geom_hbond_distance_DH
_geom_hbond_distance_HA
_geom_hbond_distance_DA
_geom_hbond_angle_DHA
_geom_hbond_site_symmetry_A
N1 H1 N2 0.89(2) 2.21(2) 2.931(2) 137.9(17) 3_666

loop_
_geom_torsion_atom_site_label_1
_geom_torsion_atom_site_label_2
_geom_torsion_atom_site_label_3
_geom_torsion_atom_site_label_4
_geom_torsion
N2 C3 C4 C5 0.2(2)
C6 C3 C4 C5 179.98(16)
C3 C4 C5 N1 -0.06(19)
C3 C4 C5 C7 176.81(16)
N2 C3 C6 F2 -125.24(18)
C4 C3 C6 F2 54.9(2)
N2 C3 C6 F1 114.77(18)
C4 C3 C6 F1 -65.0(2)
N2 C3 C6 F3 -4.7(2)
C4 C3 C6 F3 175.48(17)
N1 C5 C7 C8 22.3(2)
C4 C5 C7 C8 -154.18(19)
N1 C5 C7 C12 -158.94(16)
C4 C5 C7 C12 24.6(3)
C12 C7 C8 C9 0.2(3)
C5 C7 C8 C9 179.01(16)
C7 C8 C9 C10 -0.9(3)
C8 C9 C10 C11 0.6(3)
C9 C10 C11 C12 0.6(3)
C8 C7 C12 C11 0.9(2)
C5 C7 C12 C11 -177.87(16)
C8 C7 C12 C13 179.18(18)
C5 C7 C12 C13 0.4(3)
C10 C11 C12 C7 -1.3(3)
C10 C11 C12 C13 -179.60(19)
C7 C12 C13 C14 162.98(17)
C11 C12 C13 C14 -18.8(3)
C12 C13 C14 C15 -70.8(3)
C12 C13 C14 C19 111.3(2)
C19 C14 C15 C16 0.2(3)
C13 C14 C15 C16 -177.74(17)
C14 C15 C16 C17 0.0(3)
C15 C16 C17 C18 -0.2(3)
C16 C17 C18 C19 0.3(3)
C15 C14 C19 C18 -0.1(3)
C13 C14 C19 C18 177.83(17)
C17 C18 C19 C14 -0.1(3)
C4 C5 N1 N2 -0.1(2)
C7 C5 N1 N2 -177.46(13)
C4 C3 N2 N1 -0.18(19)
C6 C3 N2 N1 179.98(15)
C5 N1 N2 C3 0.15(19)

loop_
_cod_related_entry_id
_cod_related_entry_database
_cod_related_entry_code
1 ChemSpider 21154253
